data_7156876
loop_
_publ_author_name
'Lin, Yifan'
'Zhang, Ke'
'Gao, Mingchun'
'Jiang, Zheyi'
'Liu, Jiajie'
'Ma, Yurui'
'Wang, Haoyu'
'Tan, Qitao'
'Xiao, Junjie'
'Xu, Bin'

_publ_section_title
;
 Copper nitrate-mediated synthesis of 3-aryl isoxazolines and isoxazoles
 from olefinic azlactones.
;
_journal_issue 22
_journal_name_full 'Organic &amp; biomolecular chemistry'
_journal_page_first 5509
_journal_page_last 5513
_journal_paper_doi 10.1039/c9ob00857h
_journal_volume 17
_journal_year 2019
_chemical_formula_sum 'C11 H9 N3 O6 S'
_chemical_formula_weight 311.27
_chemical_melting_point 533.5(5)
_chemical_name_systematic '5-methyl-3-(4-nitrophenyl)-5,6a-dihydroisothiazolo[5,4-d]isoxazol-6(3aH)-one 4,4-dioxide'
_space_group_IT_number 61
_space_group_name_Hall '-P 2ac 2ab'
_space_group_name_H-M_alt 'P b c a'
_symmetry_cell_setting orthorhombic
_symmetry_space_group_name_Hall '-P 2ac 2ab'
_symmetry_space_group_name_H-M 'P b c a'
_atom_sites_solution_hydrogens geom
_atom_sites_solution_primary direct
_atom_sites_solution_secondary difmap
_audit_creation_method SHELXL-97
_audit_update_record
;
2018-12-12 deposited with the CCDC.    2019-05-14 downloaded from the CCDC.
;
_cell_angle_alpha 90.00
_cell_angle_beta 90.00
_cell_angle_gamma 90.00
_cell_formula_units_Z 8
_cell_length_a 6.495(3)
_cell_length_b 17.713(8)
_cell_length_c 21.586(10)
_cell_measurement_reflns_used 2890
_cell_measurement_temperature 293(2)
_cell_measurement_theta_max 27.78
_cell_measurement_theta_min 2.30
_cell_volume 2483(2)
_computing_structure_refinement 'SHELXL-97 (Sheldrick, 1997)'
_diffrn_ambient_temperature 293(2)
_diffrn_detector_area_resol_mean 10.0
_diffrn_measured_fraction_theta_full 0.995
_diffrn_measured_fraction_theta_max 0.995
_diffrn_measurement_device_type 'Bruker SMART 1000'
_diffrn_measurement_method \w
_diffrn_radiation_monochromator graphite
_diffrn_radiation_source 'fine-focus sealed tube'
_diffrn_radiation_type MoK\a
_diffrn_radiation_wavelength 0.71073
_diffrn_reflns_av_R_equivalents 0.0289
_diffrn_reflns_av_sigmaI/netI 0.0220
_diffrn_reflns_limit_h_max 8
_diffrn_reflns_limit_h_min -8
_diffrn_reflns_limit_k_max 23
_diffrn_reflns_limit_k_min -20
_diffrn_reflns_limit_l_max 23
_diffrn_reflns_limit_l_min -28
_diffrn_reflns_number 14604
_diffrn_reflns_theta_full 27.78
_diffrn_reflns_theta_max 27.78
_diffrn_reflns_theta_min 2.30
_diffrn_standards_decay_% 0.0
_diffrn_standards_interval_count 0.0
_diffrn_standards_interval_time 0.0
_diffrn_standards_number 0.0
_exptl_absorpt_coefficient_mu 0.296
_exptl_absorpt_correction_T_max 0.957
_exptl_absorpt_correction_T_min 0.931
_exptl_absorpt_correction_type multi-scan
_exptl_absorpt_process_details 'ABSCOR (Higashi, 1995)'
_exptl_crystal_colour colorless
_exptl_crystal_density_diffrn 1.665
_exptl_crystal_density_method 'not measured'
_exptl_crystal_description prism
_exptl_crystal_F_000 1280
_exptl_crystal_size_max 0.25
_exptl_crystal_size_mid 0.20
_exptl_crystal_size_min 0.15
_refine_diff_density_max 0.312
_refine_diff_density_min -0.305
_refine_diff_density_rms 0.048
_refine_ls_extinction_method none
_refine_ls_goodness_of_fit_ref 1.031
_refine_ls_hydrogen_treatment mixed
_refine_ls_matrix_type full
_refine_ls_number_parameters 198
_refine_ls_number_reflns 2926
_refine_ls_number_restraints 0
_refine_ls_restrained_S_all 1.031
_refine_ls_R_factor_all 0.0504
_refine_ls_R_factor_gt 0.0374
_refine_ls_shift/su_max 0.001
_refine_ls_shift/su_mean 0.000
_refine_ls_structure_factor_coef Fsqd
_refine_ls_weighting_details 'calc w=1/[\s^2^(Fo^2^)+(0.0585P)^2^+0.8699P] where P=(Fo^2^+2Fc^2^)/3'
_refine_ls_weighting_scheme calc
_refine_ls_wR_factor_gt 0.1022
_refine_ls_wR_factor_ref 0.1110
_reflns_number_gt 2306
_reflns_number_total 2926
_reflns_threshold_expression >2sigma(I)
_cod_data_source_file c9ob00857h2.cif
_cod_data_source_block zk-4-125
_cod_depositor_comments
;
The following automatic conversions were performed:

'_chemical_melting_point' value '533-534' was changed to '533.5(5)' -
the average value was taken and precision was estimated.

'_symmetry_cell_setting' value 'Orthorhombic' changed to
'orthorhombic' according to
/home/data/users/saulius/crontab/automatic-downloads/rss-feeds/RSC/lib/dictionaries/cif_core.dic
dictionary named 'cif_core.dic' version 2.4.2 from 2011-04-26.

Automatic conversion script
Id: cif_fix_values 4973 2017-02-22 13:04:09Z antanas 

 Adding full bibliography for 7156876.cif.
;
_cod_original_sg_symbol_H-M Pbca
_cod_database_code 7156876

loop_
_symmetry_equiv_pos_as_xyz
'x, y, z'
'-x+1/2, -y, z+1/2'
'x+1/2, -y+1/2, -z'
'-x, y+1/2, -z+1/2'
'-x, -y, -z'
'x-1/2, y, -z-1/2'
'-x-1/2, y-1/2, z'
'x, -y-1/2, z-1/2'

loop_
_atom_site_label
_atom_site_type_symbol
_atom_site_fract_x
_atom_site_fract_y
_atom_site_fract_z
_atom_site_U_iso_or_equiv
_atom_site_adp_type
_atom_site_occupancy
_atom_site_symmetry_multiplicity
_atom_site_calc_flag
_atom_site_refinement_flags
C1 C 1.0792(3) -0.08135(11) 0.13359(9) 0.0411(4) Uani 1 1 d .
C2 C 1.0922(3) -0.14840(11) 0.10098(9) 0.0425(4) Uani 1 1 d .
H2 H 0.9899 -0.1625 0.0731 0.051 Uiso 1 1 calc R
C3 C 1.2622(3) -0.19371(11) 0.11115(9) 0.0391(4) Uani 1 1 d .
H3 H 1.2734 -0.2394 0.0902 0.047 Uiso 1 1 calc R
C4 C 1.4165(3) -0.17234(10) 0.15202(8) 0.0350(4) Uani 1 1 d .
C5 C 1.4001(3) -0.10258(11) 0.18229(10) 0.0443(5) Uani 1 1 d .
H5 H 1.5047 -0.0867 0.2087 0.053 Uiso 1 1 calc R
C6 C 1.2301(3) -0.05732(11) 0.17320(10) 0.0475(5) Uani 1 1 d .
H6 H 1.2182 -0.0113 0.1936 0.057 Uiso 1 1 calc R
C7 C 1.5887(3) -0.22254(10) 0.16725(8) 0.0342(4) Uani 1 1 d .
C8 C 1.6006(3) -0.30555(10) 0.15338(8) 0.0324(4) Uani 1 1 d .
C9 C 1.7892(3) -0.32852(11) 0.19042(9) 0.0383(4) Uani 1 1 d .
C10 C 1.9525(3) -0.36280(10) 0.14920(9) 0.0370(4) Uani 1 1 d .
C11 C 2.0137(3) -0.39671(12) 0.03865(10) 0.0479(5) Uani 1 1 d .
H11A H 1.9427 -0.3900 0.0000 0.072 Uiso 1 1 calc R
H11B H 2.0311 -0.4497 0.0466 0.072 Uiso 1 1 calc R
H11C H 2.1463 -0.3729 0.0365 0.072 Uiso 1 1 calc R
N2 N 1.7408(3) -0.19874(10) 0.19934(8) 0.0430(4) Uani 1 1 d .
N1 N 0.8913(3) -0.03565(10) 0.12716(9) 0.0529(5) Uani 1 1 d .
N3 N 1.8934(2) -0.36259(9) 0.08874(7) 0.0370(4) Uani 1 1 d .
O5 O 1.6913(2) -0.25809(8) 0.03886(6) 0.0484(4) Uani 1 1 d .
O6 O 1.5324(2) -0.38257(8) 0.04886(7) 0.0496(4) Uani 1 1 d .
O3 O 1.8726(2) -0.25835(9) 0.21437(7) 0.0493(4) Uani 1 1 d .
O1 O 0.8630(3) 0.01440(10) 0.16603(9) 0.0709(5) Uani 1 1 d .
O2 O 0.7723(3) -0.05012(11) 0.08542(9) 0.0704(5) Uani 1 1 d .
O4 O 2.1180(2) -0.38446(9) 0.16774(7) 0.0522(4) Uani 1 1 d .
S1 S 1.66315(7) -0.32581(3) 0.073403(19) 0.03396(14) Uani 1 1 d .
H8 H 1.481(3) -0.3330(11) 0.1624(9) 0.037(5) Uiso 1 1 d .
H9 H 1.755(3) -0.3607(11) 0.2234(10) 0.037(5) Uiso 1 1 d .

loop_
_atom_site_aniso_label
_atom_site_aniso_U_11
_atom_site_aniso_U_22
_atom_site_aniso_U_33
_atom_site_aniso_U_23
_atom_site_aniso_U_13
_atom_site_aniso_U_12
C1 0.0420(11) 0.0374(10) 0.0439(10) 0.0077(8) 0.0097(8) 0.0025(8)
C2 0.0400(10) 0.0480(11) 0.0394(10) -0.0006(8) 0.0022(8) 0.0006(9)
C3 0.0402(10) 0.0403(10) 0.0366(9) -0.0062(8) 0.0027(8) 0.0008(8)
C4 0.0355(9) 0.0360(9) 0.0335(9) -0.0003(7) 0.0068(7) -0.0032(7)
C5 0.0460(11) 0.0397(10) 0.0471(11) -0.0083(9) -0.0006(9) -0.0049(8)
C6 0.0547(13) 0.0332(10) 0.0547(12) -0.0054(9) 0.0081(10) -0.0024(9)
C7 0.0337(9) 0.0400(10) 0.0288(8) -0.0041(7) 0.0038(7) -0.0062(7)
C8 0.0288(9) 0.0389(9) 0.0293(8) -0.0002(7) 0.0013(7) -0.0036(7)
C9 0.0377(10) 0.0457(11) 0.0315(9) 0.0032(8) -0.0038(8) -0.0051(8)
C10 0.0336(9) 0.0371(10) 0.0403(10) 0.0022(8) -0.0061(7) -0.0021(7)
C11 0.0407(11) 0.0540(12) 0.0489(12) -0.0045(9) 0.0086(9) 0.0063(9)
N2 0.0380(9) 0.0485(9) 0.0424(9) -0.0092(7) -0.0012(7) -0.0020(7)
N1 0.0547(11) 0.0432(10) 0.0607(12) 0.0111(9) 0.0122(10) 0.0091(8)
N3 0.0311(8) 0.0434(9) 0.0365(8) -0.0008(7) -0.0001(6) 0.0026(7)
O5 0.0589(9) 0.0500(8) 0.0365(7) 0.0073(6) 0.0046(6) 0.0100(7)
O6 0.0397(8) 0.0612(9) 0.0481(8) -0.0187(7) -0.0081(6) -0.0030(7)
O3 0.0418(8) 0.0563(9) 0.0496(8) -0.0142(7) -0.0143(6) 0.0021(7)
O1 0.0810(13) 0.0544(10) 0.0773(12) -0.0028(9) 0.0120(10) 0.0263(9)
O2 0.0580(11) 0.0728(12) 0.0805(12) 0.0041(10) -0.0127(9) 0.0165(9)
O4 0.0405(8) 0.0570(9) 0.0592(9) 0.0007(7) -0.0148(7) 0.0083(7)
S1 0.0311(2) 0.0411(3) 0.0297(2) -0.00272(17) -0.00233(17) 0.00271(18)

loop_
_atom_type_symbol
_atom_type_description
_atom_type_scat_dispersion_real
_atom_type_scat_dispersion_imag
_atom_type_scat_source
C C 0.0033 0.0016 'International Tables Vol C Tables 4.2.6.8 and 6.1.1.4'
H H 0.0000 0.0000 'International Tables Vol C Tables 4.2.6.8 and 6.1.1.4'
N N 0.0061 0.0033 'International Tables Vol C Tables 4.2.6.8 and 6.1.1.4'
O O 0.0106 0.0060 'International Tables Vol C Tables 4.2.6.8 and 6.1.1.4'
S S 0.1246 0.1234 'International Tables Vol C Tables 4.2.6.8 and 6.1.1.4'

loop_
_geom_angle_atom_site_label_1
_geom_angle_atom_site_label_2
_geom_angle_atom_site_label_3
_geom_angle
C6 C1 C2 122.79(19)
C6 C1 N1 118.82(19)
C2 C1 N1 118.34(19)
C3 C2 C1 117.79(19)
C2 C3 C4 121.28(18)
C3 C4 C5 118.82(18)
C3 C4 C7 121.86(16)
C5 C4 C7 119.20(17)
C6 C5 C4 120.47(19)
C1 C6 C5 118.79(19)
N2 C7 C4 120.73(17)
N2 C7 C8 113.04(17)
C4 C7 C8 126.01(16)
C7 C8 C9 101.45(15)
C7 C8 S1 113.31(12)
C9 C8 S1 105.54(13)
O3 C9 C10 106.98(16)
O3 C9 C8 105.03(16)
C10 C9 C8 111.33(15)
O4 C10 N3 124.69(19)
O4 C10 C9 123.79(18)
N3 C10 C9 111.45(16)
C7 N2 O3 110.49(16)
O2 N1 O1 124.1(2)
O2 N1 C1 118.81(19)
O1 N1 C1 117.0(2)
C10 N3 C11 123.81(17)
C10 N3 S1 116.45(13)
C11 N3 S1 119.62(13)
N2 O3 C9 109.62(14)
O6 S1 O5 118.57(10)
O6 S1 N3 109.56(9)
O5 S1 N3 108.57(9)
O6 S1 C8 111.24(9)
O5 S1 C8 111.18(9)
N3 S1 C8 95.15(8)

loop_
_geom_bond_atom_site_label_1
_geom_bond_atom_site_label_2
_geom_bond_distance
C1 C6 1.368(3)
C1 C2 1.383(3)
C1 N1 1.471(3)
C2 C3 1.383(3)
C3 C4 1.388(3)
C4 C5 1.402(3)
C4 C7 1.466(3)
C5 C6 1.378(3)
C7 N2 1.278(2)
C7 C8 1.502(3)
C8 C9 1.519(3)
C8 S1 1.8095(19)
C9 O3 1.451(2)
C9 C10 1.512(3)
C10 O4 1.209(2)
C10 N3 1.361(2)
C11 N3 1.465(2)
N2 O3 1.398(2)
N1 O2 1.214(3)
N1 O1 1.235(2)
N3 S1 1.6644(17)
O5 S1 1.4241(15)
O6 S1 1.4188(15)
